data_2234206
loop_
_publ_author_name
'Li, Ming'
'Zhu, Jing'
'Wei, Hong-xia'
'Wang, Jian-qiang'
'Guo, Cheng'

_publ_section_title
;
 2-Chloro-<i>N</i>-[3-cyano-1-(3,4-dichlorophenyl)-1<i>H</i>-pyrazol-5-yl]acetamide
;
_journal_coeditor_code HB6649
_journal_issue 4
_journal_name_full 'Acta Crystallographica Section E'
_journal_page_first o1150
_journal_paper_doi 10.1107/S1600536812008094
_journal_volume 68
_journal_year 2012
_chemical_formula_iupac 'C12 H7 Cl3 N4 O'
_chemical_formula_moiety 'C12 H7 Cl3 N4 O'
_chemical_formula_sum 'C12 H7 Cl3 N4 O'
_chemical_formula_weight 329.57
_chemical_melting_point 473
_chemical_name_systematic
;
2-Chloro-N-[3-cyano-1-(3,4-dichlorophenyl)-1<i>H</i>-pyrazol-5-yl]acetamide
;
_space_group_IT_number 14
_symmetry_cell_setting monoclinic
_symmetry_space_group_name_Hall '-P 2yn'
_symmetry_space_group_name_H-M 'P 1 21/n 1'
_atom_sites_solution_hydrogens geom
_atom_sites_solution_primary direct
_atom_sites_solution_secondary difmap
_audit_creation_method SHELXL-97
_cell_angle_alpha 90.00
_cell_angle_beta 94.04(3)
_cell_angle_gamma 90.00
_cell_formula_units_Z 4
_cell_length_a 4.6280(9)
_cell_length_b 17.245(3)
_cell_length_c 17.468(4)
_cell_measurement_reflns_used 25
_cell_measurement_temperature 293(2)
_cell_measurement_theta_max 13
_cell_measurement_theta_min 9
_cell_volume 1390.7(5)
_computing_cell_refinement 'CAD-4 Software (Enraf--Nonius, 1989)'
_computing_data_collection 'CAD-4 Software (Enraf--Nonius, 1989)'
_computing_data_reduction 'XCAD4 (Harms & Wocadlo, 1995)'
_computing_molecular_graphics 'SHELXTL (Sheldrick, 2008)'
_computing_publication_material 'SHELXL97 (Sheldrick, 2008)'
_computing_structure_refinement 'SHELXL97 (Sheldrick, 2008)'
_computing_structure_solution 'SHELXS97 (Sheldrick, 2008)'
_diffrn_ambient_temperature 293(2)
_diffrn_measured_fraction_theta_full 1.000
_diffrn_measured_fraction_theta_max 1.000
_diffrn_measurement_device_type 'Enraf--Nonius CAD-4'
_diffrn_measurement_method \w/2\q
_diffrn_radiation_monochromator graphite
_diffrn_radiation_source 'fine-focus sealed tube'
_diffrn_radiation_type MoK\a
_diffrn_radiation_wavelength 0.71073
_diffrn_reflns_av_R_equivalents 0.0397
_diffrn_reflns_av_sigmaI/netI 0.0446
_diffrn_reflns_limit_h_max 5
_diffrn_reflns_limit_h_min 0
_diffrn_reflns_limit_k_max 20
_diffrn_reflns_limit_k_min -20
_diffrn_reflns_limit_l_max 21
_diffrn_reflns_limit_l_min -21
_diffrn_reflns_number 5687
_diffrn_reflns_theta_full 25.38
_diffrn_reflns_theta_max 25.38
_diffrn_reflns_theta_min 1.66
_diffrn_standards_decay_% 1
_diffrn_standards_interval_count 200
_diffrn_standards_interval_time 120
_diffrn_standards_number 3
_exptl_absorpt_coefficient_mu 0.658
_exptl_absorpt_correction_T_max 0.9371
_exptl_absorpt_correction_T_min 0.8271
_exptl_absorpt_correction_type psi-scan
_exptl_absorpt_process_details '(North <i>et al.</i>, 1968)'
_exptl_crystal_colour colorless
_exptl_crystal_density_diffrn 1.574
_exptl_crystal_density_method 'not measured'
_exptl_crystal_description block
_exptl_crystal_F_000 664
_exptl_crystal_size_max 0.30
_exptl_crystal_size_mid 0.20
_exptl_crystal_size_min 0.10
_refine_diff_density_max 0.314
_refine_diff_density_min -0.254
_refine_ls_extinction_coef 0.019(3)
_refine_ls_extinction_expression Fc^*^=kFc[1+0.001xFc^2^\l^3^/sin(2\q)]^-1/4^
_refine_ls_extinction_method 'SHELXL97 (Sheldrick, 2008)'
_refine_ls_goodness_of_fit_ref 1.009
_refine_ls_hydrogen_treatment constr
_refine_ls_matrix_type full
_refine_ls_number_parameters 182
_refine_ls_number_reflns 2564
_refine_ls_number_restraints 0
_refine_ls_restrained_S_all 1.009
_refine_ls_R_factor_all 0.0636
_refine_ls_R_factor_gt 0.0420
_refine_ls_shift/su_max 0.000
_refine_ls_shift/su_mean 0.000
_refine_ls_structure_factor_coef Fsqd
_refine_ls_weighting_details 'calc w=1/[\s^2^(Fo^2^)+(0.0900P)^2^] where P=(Fo^2^+2Fc^2^)/3'
_refine_ls_weighting_scheme calc
_refine_ls_wR_factor_gt 0.1236
_refine_ls_wR_factor_ref 0.1391
_reflns_number_gt 1880
_reflns_number_total 2564
_reflns_threshold_expression I>2\s(I)
_cod_data_source_file hb6649.cif
_cod_data_source_block I
_cod_original_sg_symbol_H-M 'P 21/n'
_cod_database_code 2234206
_cod_database_fobs_code 2234206

loop_
_symmetry_equiv_pos_as_xyz
'x, y, z'
'-x+1/2, y+1/2, -z+1/2'
'-x, -y, -z'
'x-1/2, -y-1/2, z-1/2'

loop_
_atom_site_type_symbol
_atom_site_label
_atom_site_fract_x
_atom_site_fract_y
_atom_site_fract_z
_atom_site_U_iso_or_equiv
_atom_site_adp_type
_atom_site_calc_flag
_atom_site_refinement_flags
_atom_site_occupancy
_atom_site_symmetry_multiplicity
O O 0.8240(5) 0.38138(13) 0.35313(18) 0.0813(8) Uani d . 1 1
Cl Cl1 -0.40136(18) 0.21696(4) -0.00295(5) 0.0641(3) Uani d . 1 1
C C1 -0.0120(6) 0.23735(15) 0.11596(15) 0.0438(6) Uani d . 1 1
H H1A -0.0419 0.1852 0.1266 0.053 Uiso calc R 1 1
Cl Cl2 -0.3173(2) 0.39579(5) -0.03563(5) 0.0738(3) Uani d . 1 1
N N1 0.3510(5) 0.24173(12) 0.22197(12) 0.0426(5) Uani d . 1 1
N N2 0.4349(5) 0.16733(12) 0.21185(13) 0.0488(6) Uani d . 1 1
C C2 -0.1647(6) 0.27227(15) 0.05502(15) 0.0447(6) Uani d . 1 1
Cl Cl3 0.69321(17) 0.53185(4) 0.41501(5) 0.0602(3) Uani d . 1 1
C C3 -0.1258(7) 0.35054(16) 0.04024(15) 0.0496(7) Uani d . 1 1
N N3 0.8375(9) 0.01856(18) 0.2981(2) 0.0950(11) Uani d . 1 1
N N4 0.3729(4) 0.34308(13) 0.31669(13) 0.0456(6) Uani d . 1 1
H H4A 0.1933 0.3562 0.3119 0.055 Uiso calc R 1 1
C C4 0.0724(8) 0.39217(16) 0.08606(17) 0.0582(8) Uani d . 1 1
H H4B 0.0990 0.4446 0.0762 0.070 Uiso calc R 1 1
C C5 0.2322(7) 0.35752(15) 0.14625(16) 0.0521(7) Uani d . 1 1
H H5A 0.3688 0.3857 0.1763 0.062 Uiso calc R 1 1
C C6 0.1850(6) 0.27986(14) 0.16112(14) 0.0412(6) Uani d . 1 1
C C7 0.4522(5) 0.26933(16) 0.29174(15) 0.0425(6) Uani d . 1 1
C C8 0.6121(7) 0.21299(17) 0.32747(17) 0.0541(7) Uani d . 1 1
H H8A 0.7116 0.2150 0.3756 0.065 Uiso calc R 1 1
C C9 0.5948(7) 0.15113(15) 0.27610(16) 0.0489(7) Uani d . 1 1
C C10 0.7278(8) 0.07622(19) 0.28682(18) 0.0644(9) Uani d . 1 1
C C11 0.5659(6) 0.39367(15) 0.34757(15) 0.0426(6) Uani d . 1 1
C C12 0.4304(6) 0.46675(15) 0.37652(18) 0.0503(7) Uani d . 1 1
H H12A 0.3004 0.4534 0.4157 0.060 Uiso calc R 1 1
H H12B 0.3171 0.4916 0.3346 0.060 Uiso calc R 1 1

loop_
_atom_site_aniso_label
_atom_site_aniso_U_11
_atom_site_aniso_U_22
_atom_site_aniso_U_33
_atom_site_aniso_U_12
_atom_site_aniso_U_13
_atom_site_aniso_U_23
O 0.0337(12) 0.0558(13) 0.154(3) 0.0049(10) 0.0002(13) -0.0304(15)
Cl1 0.0735(6) 0.0549(5) 0.0603(5) -0.0049(4) -0.0212(4) 0.0010(3)
C1 0.0494(16) 0.0346(13) 0.0471(15) -0.0013(12) 0.0018(12) 0.0003(11)
Cl2 0.0949(7) 0.0570(5) 0.0673(5) 0.0099(4) -0.0091(5) 0.0194(4)
N1 0.0480(13) 0.0351(11) 0.0440(12) -0.0008(10) -0.0004(10) -0.0051(9)
N2 0.0626(15) 0.0326(11) 0.0507(13) 0.0051(10) 0.0013(11) -0.0040(10)
C2 0.0482(15) 0.0410(14) 0.0448(14) 0.0018(12) 0.0021(12) -0.0013(11)
Cl3 0.0585(5) 0.0442(4) 0.0767(5) -0.0064(3) -0.0043(4) -0.0129(3)
C3 0.0626(19) 0.0423(15) 0.0440(15) 0.0078(13) 0.0044(13) 0.0068(11)
N3 0.138(3) 0.0591(19) 0.087(2) 0.036(2) -0.001(2) 0.0074(16)
N4 0.0297(11) 0.0483(13) 0.0576(13) 0.0067(9) -0.0046(10) -0.0182(11)
C4 0.080(2) 0.0360(14) 0.0583(18) -0.0048(14) 0.0049(17) 0.0047(12)
C5 0.067(2) 0.0373(14) 0.0515(16) -0.0100(13) 0.0020(14) -0.0023(12)
C6 0.0457(14) 0.0339(13) 0.0441(14) -0.0012(11) 0.0040(12) -0.0037(10)
C7 0.0361(14) 0.0427(14) 0.0485(15) 0.0016(11) 0.0005(12) -0.0111(12)
C8 0.0557(18) 0.0526(17) 0.0526(16) 0.0086(14) -0.0061(14) -0.0082(13)
C9 0.0557(17) 0.0393(14) 0.0508(16) 0.0054(13) -0.0012(13) -0.0021(12)
C10 0.086(2) 0.0515(18) 0.0538(17) 0.0120(17) -0.0060(17) -0.0009(14)
C11 0.0333(14) 0.0406(14) 0.0535(16) 0.0032(11) -0.0002(12) -0.0024(11)
C12 0.0385(15) 0.0445(15) 0.0673(18) 0.0007(12) -0.0006(13) -0.0132(13)

loop_
_atom_type_symbol
_atom_type_description
_atom_type_scat_dispersion_real
_atom_type_scat_dispersion_imag
_atom_type_scat_source
C C 0.0033 0.0016 'International Tables Vol C Tables 4.2.6.8 and 6.1.1.4'
H H 0.0000 0.0000 'International Tables Vol C Tables 4.2.6.8 and 6.1.1.4'
N N 0.0061 0.0033 'International Tables Vol C Tables 4.2.6.8 and 6.1.1.4'
O O 0.0106 0.0060 'International Tables Vol C Tables 4.2.6.8 and 6.1.1.4'
Cl Cl 0.1484 0.1585 'International Tables Vol C Tables 4.2.6.8 and 6.1.1.4'

loop_
_geom_angle_atom_site_label_1
_geom_angle_atom_site_label_2
_geom_angle_atom_site_label_3
_geom_angle
C2 C1 C6 119.7(2)
C2 C1 H1A 120.2
C6 C1 H1A 120.2
N2 N1 C7 111.4(2)
N2 N1 C6 118.88(19)
C7 N1 C6 129.7(2)
C9 N2 N1 103.7(2)
C1 C2 C3 120.3(3)
C1 C2 Cl1 118.9(2)
C3 C2 Cl1 120.9(2)
C4 C3 C2 119.3(3)
C4 C3 Cl2 119.7(2)
C2 C3 Cl2 121.0(2)
C11 N4 C7 122.4(2)
C11 N4 H4A 118.8
C7 N4 H4A 118.8
C3 C4 C5 121.2(3)
C3 C4 H4B 119.4
C5 C4 H4B 119.4
C4 C5 C6 118.6(3)
C4 C5 H5A 120.7
C6 C5 H5A 120.7
C1 C6 C5 121.0(3)
C1 C6 N1 118.8(2)
C5 C6 N1 120.1(2)
C8 C7 N1 107.8(2)
C8 C7 N4 131.1(2)
N1 C7 N4 121.0(2)
C7 C8 C9 104.4(3)
C7 C8 H8A 127.8
C9 C8 H8A 127.8
N2 C9 C8 112.7(2)
N2 C9 C10 120.4(2)
C8 C9 C10 126.8(3)
N3 C10 C9 177.1(4)
O C11 N4 123.1(2)
O C11 C12 123.3(2)
N4 C11 C12 113.5(2)
C11 C12 Cl3 111.68(19)
C11 C12 H12A 109.3
Cl3 C12 H12A 109.3
C11 C12 H12B 109.3
Cl3 C12 H12B 109.3
H12A C12 H12B 107.9

loop_
_geom_bond_atom_site_label_1
_geom_bond_atom_site_label_2
_geom_bond_distance
O C11 1.210(3)
Cl1 C2 1.726(3)
C1 C2 1.374(4)
C1 C6 1.375(3)
C1 H1A 0.9300
Cl2 C3 1.728(3)
N1 N2 1.356(3)
N1 C7 1.360(3)
N1 C6 1.427(3)
N2 C9 1.330(3)
C2 C3 1.388(4)
Cl3 C12 1.754(3)
C3 C4 1.376(4)
N3 C10 1.127(4)
N4 C11 1.335(3)
N4 C7 1.402(3)
N4 H4A 0.8600
C4 C5 1.378(4)
C4 H4B 0.9300
C5 C6 1.384(4)
C5 H5A 0.9300
C7 C8 1.348(4)
C8 C9 1.393(4)
C8 H8A 0.9300
C9 C10 1.438(4)
C11 C12 1.511(4)
C12 H12A 0.9700
C12 H12B 0.9700

loop_
_geom_hbond_atom_site_label_D
_geom_hbond_atom_site_label_H
_geom_hbond_atom_site_label_A
_geom_hbond_site_symmetry_A
_geom_hbond_distance_DH
_geom_hbond_distance_HA
_geom_hbond_distance_DA
_geom_hbond_angle_DHA
_geom_hbond_publ_flag
N4 H4A O 1_455 0.86 1.95 2.743(3) 153 yes

loop_
_geom_torsion_atom_site_label_1
_geom_torsion_atom_site_label_2
_geom_torsion_atom_site_label_3
_geom_torsion_atom_site_label_4
_geom_torsion
C7 N1 N2 C9 -1.5(3)
C6 N1 N2 C9 176.8(2)
C6 C1 C2 C3 -1.6(4)
C6 C1 C2 Cl1 177.7(2)
C1 C2 C3 C4 1.6(4)
Cl1 C2 C3 C4 -177.7(2)
C1 C2 C3 Cl2 -179.5(2)
Cl1 C2 C3 Cl2 1.1(4)
C2 C3 C4 C5 -0.1(5)
Cl2 C3 C4 C5 -178.9(2)
C3 C4 C5 C6 -1.5(5)
C2 C1 C6 C5 0.1(4)
C2 C1 C6 N1 -177.2(2)
C4 C5 C6 C1 1.5(4)
C4 C5 C6 N1 178.7(3)
N2 N1 C6 C1 35.1(3)
C7 N1 C6 C1 -147.0(3)
N2 N1 C6 C5 -142.2(3)
C7 N1 C6 C5 35.7(4)
N2 N1 C7 C8 1.7(3)
C6 N1 C7 C8 -176.4(3)
N2 N1 C7 N4 -175.1(2)
C6 N1 C7 N4 6.9(4)
C11 N4 C7 C8 51.2(5)
C11 N4 C7 N1 -132.9(3)
N1 C7 C8 C9 -1.1(3)
N4 C7 C8 C9 175.2(3)
N1 N2 C9 C8 0.8(3)
N1 N2 C9 C10 -179.3(3)
C7 C8 C9 N2 0.2(4)
C7 C8 C9 C10 -179.7(3)
N2 C9 C10 N3 176(8)
C8 C9 C10 N3 -4(9)
C7 N4 C11 O 3.5(5)
C7 N4 C11 C12 -175.1(2)
O C11 C12 Cl3 2.4(4)
N4 C11 C12 Cl3 -179.0(2)

loop_
_cod_related_entry_id
_cod_related_entry_database
_cod_related_entry_code
1 ChemSpider 30657595
